data_1555422
loop_
_publ_author_name
'Kornev, Alexander N.'
'Sushev, Vyacheslav V.'
'Zolotareva, Natalia V.'
'Baranov, Evgenii V.'
'Fukin, Georgy K.'
'Abakumov, Gleb A.'

_publ_section_title
;
 Interaction of Azobenzene and Benzalaniline with Strong Amido Bases.
;
_journal_issue 24
_journal_name_full 'Organic letters'
_journal_page_first 6154
_journal_page_last 6157
_journal_paper_doi 10.1021/acs.orglett.5b02860
_journal_volume 17
_journal_year 2015
_chemical_formula_sum 'C16 H18 Li N2 O'
_chemical_formula_weight 261.26
_space_group_crystal_system orthorhombic
_space_group_IT_number 60
_space_group_name_Hall '-P 2n 2ab'
_space_group_name_H-M_alt 'P b c n'
_atom_sites_solution_hydrogens geom
_atom_sites_solution_primary dual
_atom_sites_solution_secondary difmap
_audit_creation_method SHELXL-2014/7
_cell_angle_alpha 90
_cell_angle_beta 90
_cell_angle_gamma 90
_cell_formula_units_Z 4
_cell_length_a 15.9311(10)
_cell_length_b 9.7436(6)
_cell_length_c 9.2498(6)
_cell_measurement_reflns_used 7533
_cell_measurement_temperature 100(2)
_cell_measurement_theta_max 32.50
_cell_measurement_theta_min 3.30
_cell_volume 1435.81(16)
_computing_cell_refinement 'Bruker SAINT'
_computing_data_collection 'Bruker APEX2'
_computing_data_reduction 'Bruker SAINT'
_computing_structure_refinement 'SHELXL-2014/7 (Sheldrick, 2014)'
_computing_structure_solution 'SHELXT-2014/4 (Sheldrick, 2014)'
_diffrn_ambient_temperature 100(2)
_diffrn_measured_fraction_theta_full 0.996
_diffrn_measured_fraction_theta_max 0.996
_diffrn_measurement_device_type 'Bruker D8 Quest CMOS'
_diffrn_radiation_type MoK\a
_diffrn_radiation_wavelength 0.71073
_diffrn_reflns_av_R_equivalents 0.0243
_diffrn_reflns_av_unetI/netI 0.0121
_diffrn_reflns_Laue_measured_fraction_full 0.996
_diffrn_reflns_Laue_measured_fraction_max 0.996
_diffrn_reflns_limit_h_max 19
_diffrn_reflns_limit_h_min -19
_diffrn_reflns_limit_k_max 12
_diffrn_reflns_limit_k_min -12
_diffrn_reflns_limit_l_max 11
_diffrn_reflns_limit_l_min -11
_diffrn_reflns_number 13396
_diffrn_reflns_point_group_measured_fraction_full 0.996
_diffrn_reflns_point_group_measured_fraction_max 0.996
_diffrn_reflns_theta_full 25.242
_diffrn_reflns_theta_max 25.998
_diffrn_reflns_theta_min 2.557
_diffrn_source 'microfocus tube'
_exptl_absorpt_coefficient_mu 0.075
_exptl_absorpt_correction_T_max 0.9881
_exptl_absorpt_correction_T_min 0.8920
_exptl_absorpt_correction_type multi-scan
_exptl_absorpt_process_details 'SADABS 2012/1 (Bruker AXS Inc.)'
_exptl_crystal_colour black
_exptl_crystal_density_diffrn 1.209
_exptl_crystal_description stick
_exptl_crystal_F_000 556
_exptl_crystal_size_max 0.510
_exptl_crystal_size_mid 0.090
_exptl_crystal_size_min 0.070
_refine_diff_density_max 0.539
_refine_diff_density_min -0.322
_refine_diff_density_rms 0.041
_refine_ls_extinction_method none
_refine_ls_goodness_of_fit_ref 1.048
_refine_ls_hydrogen_treatment constr
_refine_ls_matrix_type full
_refine_ls_number_parameters 92
_refine_ls_number_reflns 1407
_refine_ls_number_restraints 0
_refine_ls_restrained_S_all 1.048
_refine_ls_R_factor_all 0.0456
_refine_ls_R_factor_gt 0.0415
_refine_ls_shift/su_max 0.000
_refine_ls_shift/su_mean 0.000
_refine_ls_structure_factor_coef Fsqd
_refine_ls_weighting_details 'w=1/[\s^2^(Fo^2^)+(0.0603P)^2^+0.7620P] where P=(Fo^2^+2Fc^2^)/3'
_refine_ls_weighting_scheme calc
_refine_ls_wR_factor_gt 0.1115
_refine_ls_wR_factor_ref 0.1142
_reflns_Friedel_coverage 0.000
_reflns_number_gt 1277
_reflns_number_total 1407
_reflns_threshold_expression 'I > 2\s(I)'
_cod_data_source_file ol5b02860_si_002.cif
_cod_data_source_block linnphm
_cod_database_code 1555422
_shelx_shelxl_version_number 2014/7
_shelx_space_group_comment
;
The symmetry employed for this shelxl refinement is uniquely defined
by the following loop, which should always be used as a source of
symmetry information in preference to the above space-group names.
They are only intended as comments.
;
_shelx_estimated_absorpt_t_min 0.963
_shelx_estimated_absorpt_t_max 0.995

loop_
_space_group_symop_operation_xyz
'x, y, z'
'-x+1/2, -y+1/2, z+1/2'
'-x, y, -z+1/2'
'x+1/2, -y+1/2, -z'
'-x, -y, -z'
'x-1/2, y-1/2, -z-1/2'
'x, -y, z-1/2'
'-x-1/2, y-1/2, z'

loop_
_atom_site_label
_atom_site_type_symbol
_atom_site_fract_x
_atom_site_fract_y
_atom_site_fract_z
_atom_site_U_iso_or_equiv
_atom_site_adp_type
_atom_site_occupancy
_atom_site_site_symmetry_order
_atom_site_calc_flag
_atom_site_refinement_flags_posn
_atom_site_refinement_flags_adp
_atom_site_refinement_flags_occupancy
Li1 Li 0.5000 0.5237(3) 0.7500 0.0225(7) Uani 1 2 d S T P
O1 O 0.5000 0.71871(13) 0.7500 0.0212(3) Uani 1 2 d S T P
N1 N 0.47850(6) 0.46070(10) 0.54727(11) 0.0175(3) Uani 1 1 d . . .
C1 C 0.39921(8) 0.42584(13) 0.49849(13) 0.0174(3) Uani 1 1 d . . .
C2 C 0.35937(8) 0.31281(14) 0.56298(13) 0.0209(3) Uani 1 1 d . . .
H2A H 0.3873 0.2632 0.6372 0.025 Uiso 1 1 calc R U .
C3 C 0.28040(9) 0.27294(14) 0.52018(15) 0.0245(3) Uani 1 1 d . . .
H3A H 0.2546 0.1958 0.5647 0.029 Uiso 1 1 calc R U .
C4 C 0.23787(9) 0.34419(15) 0.41257(15) 0.0259(3) Uani 1 1 d . . .
H4A H 0.1833 0.3163 0.3834 0.031 Uiso 1 1 calc R U .
C5 C 0.27598(8) 0.45619(14) 0.34846(15) 0.0234(3) Uani 1 1 d . . .
H5A H 0.2473 0.5056 0.2750 0.028 Uiso 1 1 calc R U .
C6 C 0.35551(8) 0.49698(14) 0.39023(14) 0.0197(3) Uani 1 1 d . . .
H6A H 0.3809 0.5741 0.3451 0.024 Uiso 1 1 calc R U .
C7 C 0.56019(10) 0.80235(16) 0.82332(19) 0.0372(4) Uani 1 1 d . . .
H7A H 0.6180 0.7730 0.7994 0.045 Uiso 1 1 calc R U .
H7B H 0.5523 0.7968 0.9293 0.045 Uiso 1 1 calc R U .
C8 C 0.54411(15) 0.9452(2) 0.7702(4) 0.0751(8) Uani 1 1 d . . .
H8A H 0.5551 1.0133 0.8473 0.090 Uiso 1 1 calc R U .
H8B H 0.5800 0.9667 0.6858 0.090 Uiso 1 1 calc R U .

loop_
_atom_site_aniso_label
_atom_site_aniso_U_11
_atom_site_aniso_U_22
_atom_site_aniso_U_33
_atom_site_aniso_U_23
_atom_site_aniso_U_13
_atom_site_aniso_U_12
Li1 0.0325(16) 0.0208(15) 0.0141(14) 0.000 -0.0031(12) 0.000
O1 0.0221(6) 0.0193(7) 0.0222(7) 0.000 -0.0038(5) 0.000
N1 0.0221(6) 0.0171(5) 0.0133(5) 0.0002(4) 0.0005(4) -0.0023(4)
C1 0.0222(6) 0.0174(6) 0.0124(6) -0.0038(5) 0.0016(5) -0.0002(5)
C2 0.0275(7) 0.0210(7) 0.0141(6) -0.0010(5) 0.0003(5) -0.0017(5)
C3 0.0294(7) 0.0237(7) 0.0205(7) -0.0020(5) 0.0040(5) -0.0080(5)
C4 0.0216(7) 0.0310(8) 0.0251(7) -0.0064(6) -0.0007(5) -0.0048(6)
C5 0.0237(7) 0.0251(7) 0.0213(7) -0.0016(5) -0.0026(5) 0.0034(5)
C6 0.0228(6) 0.0187(6) 0.0177(6) -0.0004(5) 0.0020(5) 0.0001(5)
C7 0.0338(8) 0.0305(8) 0.0473(10) -0.0095(7) -0.0092(7) -0.0067(6)
C8 0.0705(14) 0.0286(9) 0.126(2) -0.0065(12) -0.0091(16) -0.0119(9)

loop_
_atom_type_symbol
_atom_type_description
_atom_type_scat_dispersion_real
_atom_type_scat_dispersion_imag
_atom_type_scat_source
C C 0.0033 0.0016 'International Tables Vol C Tables 4.2.6.8 and 6.1.1.4'
H H 0.0000 0.0000 'International Tables Vol C Tables 4.2.6.8 and 6.1.1.4'
Li Li -0.0003 0.0001 'International Tables Vol C Tables 4.2.6.8 and 6.1.1.4'
N N 0.0061 0.0033 'International Tables Vol C Tables 4.2.6.8 and 6.1.1.4'
O O 0.0106 0.0060 'International Tables Vol C Tables 4.2.6.8 and 6.1.1.4'

loop_
_geom_angle_atom_site_label_1
_geom_angle_atom_site_label_2
_geom_angle_atom_site_label_3
_geom_angle
_geom_angle_site_symmetry_1
_geom_angle_site_symmetry_3
O1 Li1 N1 107.86(9) . .
O1 Li1 N1 107.86(9) . 3_656
N1 Li1 N1 144.29(18) . 3_656
O1 Li1 C6 94.37(7) . 7_566
N1 Li1 C6 106.64(6) . 7_566
N1 Li1 C6 70.54(4) 3_656 7_566
O1 Li1 C6 94.37(7) . 5_666
N1 Li1 C6 70.54(4) . 5_666
N1 Li1 C6 106.64(6) 3_656 5_666
C6 Li1 C6 171.27(15) 7_566 5_666
C7 O1 C7 110.49(16) 3_656 .
C7 O1 Li1 124.75(8) 3_656 .
C7 O1 Li1 124.75(8) . .
N1 N1 C1 113.05(12) 5_666 .
N1 N1 Li1 110.24(12) 5_666 .
C1 N1 Li1 122.46(8) . .
N1 C1 C6 124.37(11) . .
N1 C1 C2 117.82(11) . .
C6 C1 C2 117.81(12) . .
C3 C2 C1 120.85(12) . .
C2 C3 C4 120.74(12) . .
C5 C4 C3 119.17(12) . .
C4 C5 C6 120.63(13) . .
C5 C6 C1 120.80(12) . .
C5 C6 Li1 129.58(10) . 5_666
C1 C6 Li1 83.15(8) . 5_666
O1 C7 C8 105.02(15) . .
C8 C8 C7 104.44(13) 3_656 .

loop_
_geom_bond_atom_site_label_1
_geom_bond_atom_site_label_2
_geom_bond_distance
_geom_bond_site_symmetry_2
Li1 O1 1.900(3) .
Li1 N1 2.0028(14) .
Li1 N1 2.0028(14) 3_656
Li1 C6 2.6498(13) 7_566
Li1 C6 2.6498(13) 5_666
O1 C7 1.4294(16) 3_656
O1 C7 1.4294(16) .
N1 N1 1.349(2) 5_666
N1 C1 1.3836(17) .
C1 C6 1.4028(18) .
C1 C2 1.4042(18) .
C2 C3 1.3750(19) .
C3 C4 1.390(2) .
C4 C5 1.382(2) .
C5 C6 1.3830(18) .
C6 Li1 2.6499(13) 5_666
C7 C8 1.498(3) .
C8 C8 1.454(5) 3_656
